data_4113265
loop_
_publ_author_name
'Masaya Ichikawa'
'Masaki Takahashi'
'Sakae Aoyagi'
'Chihiro Kibayashi'

_publ_contact_author_address
;
School of Pharmacy, Tokyo University of Pharmacy and Life Science,
Horinouchi Hachioji, Tokyo, 192-0392, Japan
;
_publ_contact_author_email ' kibayasi@ps.toyaku.ac.jp '
_publ_contact_author_name 'Chihiro Kubayashi '
_publ_section_title
;
 Total Synthesis of (-)-Incarvilline, (+)-Incarvine C, and
 (-)-Incarvillateine
;
_journal_name_full 'Journal of the American Chemical Society'
_journal_page_first 16553
_journal_page_last 16558
_journal_paper_doi 10.1021/ja0401702
_journal_volume 126
_journal_year 2004
_chemical_absolute_configuration unk
_chemical_formula_moiety 'C17 H15 N O8 S '
_chemical_formula_sum 'C17 H15 N O8 S'
_chemical_formula_weight 393.370
_chemical_name_systematic
;
  Methyl 
(2E)-3-(3-Methoxy-4-{[(2-nitrophenyl)sulfonyl]oxy}phenyl)-2-propenoate

;
_space_group_IT_number 2
_symmetry_cell_setting triclinic
_symmetry_space_group_name_Hall '-P 1'
_symmetry_space_group_name_H-M 'P -1'
_cell_angle_alpha 90.097(7)
_cell_angle_beta 83.386(6)
_cell_angle_gamma 64.270(6)
_cell_formula_units_Z 2
_cell_length_a 7.5700(10)
_cell_length_b 7.9500(7)
_cell_length_c 16.652(2)
_cell_measurement_temperature 296
_cell_volume 895.27(18)
_computing_cell_refinement Scalepack(HKL)
_computing_data_collection 'DIP Image plate'
_computing_data_reduction 'maXus (Mackay et al., 1999)'
_computing_structure_refinement 'SHELXL-97 (Sheldrick, 1997)'
_diffrn_measured_fraction_theta_full 0.836
_diffrn_measured_fraction_theta_max 0.836
_diffrn_measurement_device 'DIP Image plate'
_diffrn_measurement_method IP
_diffrn_orient_matrix_type X=UH
_diffrn_orient_matrix_UB_11 -0.09824
_diffrn_orient_matrix_UB_12 0.00003
_diffrn_orient_matrix_UB_13 -0.10978
_diffrn_orient_matrix_UB_21 0.03946
_diffrn_orient_matrix_UB_22 0.12553
_diffrn_orient_matrix_UB_23 0.04643
_diffrn_orient_matrix_UB_31 0.04994
_diffrn_orient_matrix_UB_32 0.00085
_diffrn_orient_matrix_UB_33 -0.03405
_diffrn_radiation_source 'fine-focus sealed tube'
_diffrn_radiation_type ' MoK\a'
_diffrn_radiation_wavelength_id all
_diffrn_reflns_av_R_equivalents 0.014
_diffrn_reflns_limit_h_max 9
_diffrn_reflns_limit_h_min 0
_diffrn_reflns_limit_k_max 9
_diffrn_reflns_limit_k_min -8
_diffrn_reflns_limit_l_max 21
_diffrn_reflns_limit_l_min -21
_diffrn_reflns_number 3335
_diffrn_reflns_theta_full 27.18
_diffrn_reflns_theta_max 27.18
_diffrn_reflns_theta_min 1.23
_exptl_absorpt_coefficient_mu 0.227
_exptl_absorpt_correction_type none
_exptl_crystal_colour Colourless
_exptl_crystal_density_diffrn 1.459
_exptl_crystal_description Prism
_exptl_crystal_F_000 408.0
_exptl_crystal_size_max 0.50
_exptl_crystal_size_mid 0.30
_exptl_crystal_size_min 0.15
_refine_diff_density_max 0.303
_refine_diff_density_min -0.298
_refine_diff_density_rms 0.051
_refine_ls_extinction_coef 0.062(6)
_refine_ls_extinction_expression Fc^*^=kFc[1+0.001xFc^2^\l^3^/sin(2\q)]^-1/4^
_refine_ls_extinction_method SHELXL
_refine_ls_goodness_of_fit_ref 1.031
_refine_ls_hydrogen_treatment noref
_refine_ls_matrix_type full
_refine_ls_number_parameters 247
_refine_ls_number_reflns 3334
_refine_ls_number_restraints 0
_refine_ls_restrained_S_all 1.031
_refine_ls_R_factor_all 0.0529
_refine_ls_R_factor_gt 0.0434
_refine_ls_shift/su_max 0.002
_refine_ls_shift/su_mean 0.000
_refine_ls_structure_factor_coef Fsqd
_refine_ls_weighting_details 'calc w=1/[\s^2^(Fo^2^)+(0.0670P)^2^+0.2665P] where P=(Fo^2^+2Fc^2^)/3'
_refine_ls_weighting_scheme calc
_refine_ls_wR_factor_gt 0.1176
_refine_ls_wR_factor_ref 0.1250
_reflns_number_gt 2805
_reflns_number_total 3334
_reflns_threshold_expression >2sigma(I)
_cod_data_source_file ja0401702_3.cif
_cod_data_source_block 34f
_cod_original_cell_volume 895.17(18)
_cod_original_sg_symbol_H-M 'P -1 '
_cod_original_formula_sum 'C17 H15 N O8 S '
_cod_database_code 4113265

loop_
_symmetry_equiv_pos_as_xyz
+X,+Y,+Z
-X,-Y,-Z

loop_
_atom_site_label
_atom_site_type_symbol
_atom_site_fract_x
_atom_site_fract_y
_atom_site_fract_z
_atom_site_U_iso_or_equiv
_atom_site_adp_type
_atom_site_occupancy
_atom_site_symmetry_multiplicity
_atom_site_calc_flag
_atom_site_refinement_flags
C1 C -0.0016(4) 0.7665(4) 1.09068(16) 0.0649(7) Uani 1 1 d .
C2 C 0.1195(4) 0.7068(4) 1.01033(16) 0.0656(7) Uani 1 1 d .
C3 C 0.2442(4) 0.5354(4) 0.98628(14) 0.0538(6) Uani 1 1 d .
C4 C 0.3623(4) 0.4730(3) 0.90627(13) 0.0495(5) Uani 1 1 d .
C5 C 0.4784(4) 0.2821(3) 0.88868(13) 0.0521(6) Uani 1 1 d .
C6 C 0.5895(3) 0.2158(3) 0.81334(13) 0.0465(5) Uani 1 1 d .
C7 C 0.5812(3) 0.3451(3) 0.75598(12) 0.0397(4) Uani 1 1 d .
C8 C 0.4707(4) 0.5335(3) 0.77247(14) 0.0517(6) Uani 1 1 d .
C9 C 0.3609(4) 0.5979(3) 0.84772(15) 0.0570(6) Uani 1 1 d .
C10 C 0.7265(3) -0.0224(2) 0.60237(10) 0.0315(4) Uani 1 1 d .
C11 C 0.9238(3) -0.1365(3) 0.60972(11) 0.0344(4) Uani 1 1 d .
C12 C 0.9968(3) -0.3288(3) 0.60567(13) 0.0446(5) Uani 1 1 d .
C13 C 0.8730(4) -0.4090(3) 0.59148(13) 0.0480(5) Uani 1 1 d .
C14 C 0.6781(4) -0.2988(3) 0.58343(13) 0.0470(5) Uani 1 1 d .
C15 C 0.6030(3) -0.1053(3) 0.59024(12) 0.0401(4) Uani 1 1 d .
C16 C -0.0715(5) 0.6840(5) 1.22165(15) 0.0763(9) Uani 1 1 d .
C17 C 0.7107(7) -0.1050(4) 0.8439(2) 0.1173(16) Uani 1 1 d .
N18 N 1.0651(3) -0.0603(2) 0.62216(11) 0.0437(4) Uani 1 1 d .
O19 O -0.1233(5) 0.9225(3) 1.10680(16) 0.1272(12) Uani 1 1 d .
O20 O 0.0383(3) 0.6324(3) 1.14176(10) 0.0637(5) Uani 1 1 d .
O21 O 0.7057(3) 0.0334(2) 0.78906(11) 0.0715(6) Uani 1 1 d .
O22 O 0.6991(2) 0.28158(19) 0.67981(8) 0.0408(3) Uani 1 1 d .
O23 O 0.6768(2) 0.29284(19) 0.53660(9) 0.0472(4) Uani 1 1 d .
O24 O 0.4039(2) 0.2858(2) 0.62993(10) 0.0474(4) Uani 1 1 d .
O25 O 1.0586(2) 0.0736(2) 0.58545(10) 0.0536(4) Uani 1 1 d .
O26 O 1.1863(3) -0.1406(3) 0.66805(14) 0.0810(7) Uani 1 1 d .
S27 S 0.61046(7) 0.22600(6) 0.60720(3) 0.03486(17) Uani 1 1 d .
H2 H 0.1054 0.7991 0.9740 0.079 Uiso 1 1 calc R
H3 H 0.2599 0.4441 1.0233 0.065 Uiso 1 1 calc R
H5 H 0.4815 0.1980 0.9279 0.063 Uiso 1 1 calc R
H8 H 0.4696 0.6173 0.7334 0.062 Uiso 1 1 calc R
H9 H 0.2855 0.7257 0.8592 0.068 Uiso 1 1 calc R
H12 H 1.1279 -0.4036 0.6124 0.053 Uiso 1 1 calc R
H13 H 0.9220 -0.5385 0.5873 0.058 Uiso 1 1 calc R
H14 H 0.5961 -0.3539 0.5734 0.056 Uiso 1 1 calc R
H15 H 0.4699 -0.0311 0.5867 0.048 Uiso 1 1 calc R
H16A H -0.0959 0.8093 1.2373 0.114 Uiso 1 1 calc R
H16B H 0.0035 0.5996 1.2594 0.114 Uiso 1 1 calc R
H16C H -0.1952 0.6776 1.2214 0.114 Uiso 1 1 calc R
H17A H 0.7614 -0.0875 0.8919 0.176 Uiso 1 1 calc R
H17B H 0.7946 -0.2270 0.8188 0.176 Uiso 1 1 calc R
H17C H 0.5794 -0.0940 0.8581 0.176 Uiso 1 1 calc R

loop_
_atom_site_aniso_label
_atom_site_aniso_U_11
_atom_site_aniso_U_22
_atom_site_aniso_U_33
_atom_site_aniso_U_23
_atom_site_aniso_U_13
_atom_site_aniso_U_12
C1 0.076(2) 0.0603(16) 0.0531(14) -0.0096(11) 0.0130(12) -0.0293(14)
C2 0.0734(19) 0.0617(16) 0.0523(14) -0.0024(11) 0.0094(12) -0.0249(14)
C3 0.0563(15) 0.0566(14) 0.0462(12) -0.0016(9) -0.0022(10) -0.0237(12)
C4 0.0494(14) 0.0505(13) 0.0449(12) -0.0053(9) -0.0013(9) -0.0196(11)
C5 0.0589(16) 0.0473(13) 0.0450(12) 0.0036(9) -0.0056(10) -0.0187(11)
C6 0.0467(13) 0.0370(11) 0.0491(12) -0.0028(8) -0.0051(9) -0.0124(9)
C7 0.0364(11) 0.0361(10) 0.0427(10) -0.0055(7) -0.0013(8) -0.0133(8)
C8 0.0569(15) 0.0360(11) 0.0512(12) -0.0009(8) 0.0033(10) -0.0127(10)
C9 0.0618(16) 0.0372(12) 0.0573(14) -0.0088(9) 0.0054(11) -0.0111(11)
C10 0.0309(10) 0.0266(9) 0.0359(9) 0.0024(6) -0.0012(6) -0.0122(7)
C11 0.0300(10) 0.0306(9) 0.0404(10) 0.0014(7) -0.0002(7) -0.0123(7)
C12 0.0408(12) 0.0302(10) 0.0500(12) 0.0027(8) 0.0006(8) -0.0054(9)
C13 0.0649(16) 0.0269(10) 0.0498(12) 0.0002(7) 0.0025(10) -0.0202(10)
C14 0.0605(15) 0.0395(12) 0.0517(12) 0.0026(8) -0.0060(10) -0.0322(11)
C15 0.0378(11) 0.0382(11) 0.0485(11) 0.0051(8) -0.0069(8) -0.0203(9)
C16 0.076(2) 0.111(3) 0.0419(13) -0.0019(13) 0.0035(12) -0.0432(18)
C17 0.162(4) 0.0408(15) 0.106(3) 0.0171(15) 0.017(3) -0.013(2)
N18 0.0294(10) 0.0398(10) 0.0579(11) -0.0011(7) -0.0013(7) -0.0124(7)
O19 0.167(3) 0.0589(14) 0.0966(18) -0.0055(12) 0.0642(18) -0.0136(16)
O20 0.0666(13) 0.0724(12) 0.0474(9) -0.0038(8) 0.0027(8) -0.0284(10)
O21 0.0925(15) 0.0330(8) 0.0640(11) 0.0013(7) 0.0045(9) -0.0077(9)
O22 0.0359(8) 0.0378(8) 0.0460(8) -0.0087(5) 0.0015(6) -0.0154(6)
O23 0.0591(10) 0.0341(7) 0.0468(8) 0.0077(6) -0.0021(7) -0.0200(7)
O24 0.0280(8) 0.0402(8) 0.0640(10) -0.0033(6) -0.0040(6) -0.0062(6)
O25 0.0469(10) 0.0448(9) 0.0743(11) 0.0007(7) 0.0017(7) -0.0273(7)
O26 0.0556(13) 0.0864(15) 0.1138(17) 0.0310(12) -0.0453(12) -0.0345(11)
S27 0.0319(3) 0.0253(3) 0.0428(3) 0.00083(16) -0.00261(17) -0.00886(19)

loop_
_atom_type_symbol
_atom_type_description
_atom_type_scat_dispersion_real
_atom_type_scat_dispersion_imag
_atom_type_scat_source
C C 0.0033 0.0016 'International Tables Vol C Tables 4.2.6.8 and 6.1.1.4'
H H 0.0000 0.0000 'International Tables Vol C Tables 4.2.6.8 and 6.1.1.4'
N N 0.0061 0.0033 'International Tables Vol C Tables 4.2.6.8 and 6.1.1.4'
O O 0.0106 0.0060 'International Tables Vol C Tables 4.2.6.8 and 6.1.1.4'
S S 0.1246 0.1234 'International Tables Vol C Tables 4.2.6.8 and 6.1.1.4'

loop_
_diffrn_radiation_wavelength
0.71073

loop_
_geom_angle_atom_site_label_1
_geom_angle_atom_site_label_2
_geom_angle_atom_site_label_3
_geom_angle
O19 C1 O20 123.6(2)
O19 C1 C2 122.2(3)
O20 C1 C2 114.2(2)
C3 C2 C1 125.5(3)
C2 C3 C4 126.2(2)
C9 C4 C5 119.2(2)
C9 C4 C3 122.2(2)
C5 C4 C3 118.6(2)
C6 C5 C4 120.8(2)
O21 C6 C5 126.0(2)
O21 C6 C7 115.80(19)
C5 C6 C7 118.1(2)
C8 C7 C6 121.94(19)
C8 C7 O22 118.75(19)
C6 C7 O22 119.20(18)
C7 C8 C9 119.4(2)
C8 C9 C4 120.5(2)
C15 C10 C11 118.82(16)
C15 C10 S27 114.79(14)
C11 C10 S27 126.39(14)
C12 C11 C10 121.08(18)
C12 C11 N18 116.55(17)
C10 C11 N18 122.36(16)
C11 C12 C13 119.3(2)
C14 C13 C12 120.45(19)
C13 C14 C15 120.21(19)
C10 C15 C14 120.06(19)
O25 N18 O26 123.91(19)
O25 N18 C11 119.14(17)
O26 N18 C11 116.93(18)
C1 O20 C16 116.6(2)
C6 O21 C17 118.0(2)
C7 O22 S27 119.26(12)
O23 S27 O24 119.65(10)
O23 S27 O22 105.86(9)
O24 S27 O22 108.78(8)
O23 S27 C10 110.16(9)
O24 S27 C10 107.62(9)
O22 S27 C10 103.60(8)
C3 C2 H2 117.3
C1 C2 H2 117.3
C2 C3 H3 116.9
C4 C3 H3 116.9
C6 C5 H5 119.6
C4 C5 H5 119.6
C7 C8 H8 120.3
C9 C8 H8 120.3
C8 C9 H9 119.8
C4 C9 H9 119.8
C11 C12 H12 120.3
C13 C12 H12 120.3
C14 C13 H13 119.8
C12 C13 H13 119.8
C13 C14 H14 119.9
C15 C14 H14 119.9
C10 C15 H15 120.0
C14 C15 H15 120.0
O20 C16 H16A 109.5
O20 C16 H16B 109.5
H16A C16 H16B 109.5
O20 C16 H16C 109.5
H16A C16 H16C 109.5
H16B C16 H16C 109.5
O21 C17 H17A 109.5
O21 C17 H17B 109.5
H17A C17 H17B 109.5
O21 C17 H17C 109.5
H17A C17 H17C 109.5
H17B C17 H17C 109.5

loop_
_geom_bond_atom_site_label_1
_geom_bond_atom_site_label_2
_geom_bond_distance
C1 O19 1.187(3)
C1 O20 1.317(3)
C1 C2 1.481(3)
C2 C3 1.304(4)
C3 C4 1.469(3)
C4 C9 1.390(3)
C4 C5 1.394(3)
C5 C6 1.389(3)
C6 O21 1.359(3)
C6 C7 1.391(3)
C7 C8 1.370(3)
C7 O22 1.416(2)
C8 C9 1.383(3)
C10 C15 1.388(3)
C10 C11 1.391(3)
C10 S27 1.7763(18)
C11 C12 1.380(3)
C11 N18 1.472(3)
C12 C13 1.382(3)
C13 C14 1.374(3)
C14 C15 1.388(3)
C16 O20 1.441(3)
C17 O21 1.422(3)
N18 O25 1.213(2)
N18 O26 1.219(2)
O22 S27 1.5968(14)
O23 S27 1.4195(14)
O24 S27 1.4256(15)
C2 H2 0.9300
C3 H3 0.9300
C5 H5 0.9300
C8 H8 0.9300
C9 H9 0.9300
C12 H12 0.9300
C13 H13 0.9300
C14 H14 0.9300
C15 H15 0.9300
C16 H16A 0.9600
C16 H16B 0.9600
C16 H16C 0.9600
C17 H17A 0.9600
C17 H17B 0.9600
C17 H17C 0.9600
